data_1011160
loop_
_publ_author_name
'Warren, B E'
'Burwell, J T'

_publ_section_title 'The structure of rhombic sulphur'
_journal_coden_ASTM JCPSA6
_journal_name_full 'Journal of Chemical Physics'
_journal_page_first 6
_journal_page_last 8
_journal_paper_doi 10.1063/1.1749557
_journal_volume 3
_journal_year 1935
_chemical_compound_source synthetic
_chemical_formula_structural S8
_chemical_formula_sum S8
_chemical_name_common Sulfur
_chemical_name_mineral Sulfur
_chemical_name_systematic 'Octasulfur - $-alpha'
_space_group_IT_number 70
_symmetry_cell_setting orthorhombic
_symmetry_space_group_name_Hall 'F 2 2 -1d'
_symmetry_space_group_name_H-M 'F d d d :1'
_cell_angle_alpha 90
_cell_angle_beta 90
_cell_angle_gamma 90
_cell_formula_units_Z 16
_cell_length_a 10.48
_cell_length_b 12.92
_cell_length_c 24.54999
_cell_volume 3324.1
_exptl_crystal_density_meas 2.04
_cod_original_sg_symbol_H-M 'F d d d S'
_cod_database_code 1011160

loop_
_symmetry_equiv_pos_as_xyz
x,y,z
-x,y,-z
1/4-x,1/4-y,1/4-z
1/4+x,1/4-y,1/4+z
x,-y,-z
-x,-y,z
1/4-x,1/4+y,1/4+z
1/4+x,1/4+y,1/4-z
x,1/2+y,1/2+z
1/2+x,y,1/2+z
1/2+x,1/2+y,z
-x,1/2+y,1/2-z
1/2-x,y,1/2-z
1/2-x,1/2+y,-z
1/4-x,3/4-y,3/4-z
3/4-x,1/4-y,3/4-z
3/4-x,3/4-y,1/4-z
1/4+x,3/4-y,3/4+z
3/4+x,1/4-y,3/4+z
3/4+x,3/4-y,1/4+z
x,1/2-y,1/2-z
1/2+x,-y,1/2-z
1/2+x,1/2-y,-z
-x,1/2-y,1/2+z
1/2-x,-y,1/2+z
1/2-x,1/2-y,z
1/4-x,3/4+y,3/4+z
3/4-x,1/4+y,3/4+z
3/4-x,3/4+y,1/4+z
1/4+x,3/4+y,3/4-z
3/4+x,1/4+y,3/4-z
3/4+x,3/4+y,1/4-z

loop_
_atom_site_label
_atom_site_type_symbol
_atom_site_symmetry_multiplicity
_atom_site_Wyckoff_symbol
_atom_site_fract_x
_atom_site_fract_y
_atom_site_fract_z
_atom_site_occupancy
_atom_site_attached_hydrogens
_atom_site_calc_flag
S1 S0 32 h -0.017 0.083 0.072 1. 0 d
S2 S0 32 h -0.094 0.161 0.2 1. 0 d
S3 S0 32 h -0.167 0.105 0.125 1. 0 d
S4 S0 32 h -0.094 0.028 0.25 1. 0 d

loop_
_atom_type_symbol
_atom_type_oxidation_number
S0 0.000

loop_
_cod_related_entry_id
_cod_related_entry_database
_cod_related_entry_code
1 ChemSpider 59726
2 AMCSD 0018039
